data_2014941
loop_
_publ_author_name
'Akitsu, Takashiro'
'Einaga, Yasuaki'

_publ_section_title
;<i>trans</i>-Bis(2,2-diphenylethylamine-\k<i>N</i>)bis(5,5-diphenylhydantoinato-\k<i>N</i>^3^)copper(II)
 and its chloroform disolvate
;
_journal_issue 4
_journal_name_full 'Acta Crystallographica Section C'
_journal_page_first m183
_journal_page_last m186
_journal_paper_doi 10.1107/S010827010500209X
_journal_volume 61
_journal_year 2005
_chemical_formula_iupac '[Cu (C15 H11 N2 O2)2 (C14 H15 N)2] , 2C H Cl3'
_chemical_formula_moiety 'C58 H52 Cu N6 O4 , 2C H Cl3'
_chemical_formula_sum 'C60 H54 Cl6 Cu N6 O4'
_chemical_formula_weight 1199.34
_space_group_IT_number 61
_symmetry_cell_setting orthorhombic
_symmetry_space_group_name_Hall '-P 2ac 2ab'
_symmetry_space_group_name_H-M 'P b c a'
_cell_angle_alpha 90
_cell_angle_beta 90
_cell_angle_gamma 90
_cell_formula_units_Z 4
_cell_length_a 19.370(10)
_cell_length_b 29.796(7)
_cell_length_c 9.910(3)
_cell_measurement_reflns_used 25
_cell_measurement_temperature 298.0(10)
_cell_measurement_theta_max 12.6
_cell_measurement_theta_min 10.3
_cell_volume 5720(4)
_computing_cell_refinement 'WinAFC Diffractometer Control Software'
_computing_data_collection 'WinAFC Diffractometer Control Software (Rigaku, 1999)'
_computing_data_reduction 'TEXSAN (Molecular Structure Corporation, 2001)'
_computing_molecular_graphics 'ORTEPII (Johnson, 1976)'
_computing_publication_material TEXSAN
_computing_structure_refinement 'SHELXL97 (Sheldrick, 1997)'
_computing_structure_solution 'SIR92 (Altomare <i>et al.</i>, 1994)'
_diffrn_measured_fraction_theta_full 1.00
_diffrn_measured_fraction_theta_max 1.00
_diffrn_measurement_device_type 'Rigaku AFC-7R'
_diffrn_measurement_method \w/2\q
_diffrn_radiation_type 'Mo K\a'
_diffrn_radiation_wavelength 0.7107
_diffrn_reflns_av_R_equivalents 0.021
_diffrn_reflns_limit_h_max 25
_diffrn_reflns_limit_h_min -10
_diffrn_reflns_limit_k_max 38
_diffrn_reflns_limit_k_min 0
_diffrn_reflns_limit_l_max 5
_diffrn_reflns_limit_l_min -12
_diffrn_reflns_number 8516
_diffrn_reflns_theta_full 27.50
_diffrn_reflns_theta_max 27.50
_diffrn_standards_decay_% 0.16
_diffrn_standards_interval_count 150
_diffrn_standards_number 3
_exptl_absorpt_coefficient_mu 0.715
_exptl_absorpt_correction_T_max 0.931
_exptl_absorpt_correction_T_min 0.872
_exptl_absorpt_correction_type '\y scan'
_exptl_absorpt_process_details '(North <i>et al.</i>, 1968)'
_exptl_crystal_colour red--violet
_exptl_crystal_density_diffrn 1.393
_exptl_crystal_density_meas ?
_exptl_crystal_density_method 'not measured'
_exptl_crystal_description plate-like
_exptl_crystal_F_000 2476.0
_exptl_crystal_size_max 0.410
_exptl_crystal_size_mid 0.160
_exptl_crystal_size_min 0.100
_refine_diff_density_max 0.43
_refine_diff_density_min -0.46
_refine_ls_extinction_method none
_refine_ls_goodness_of_fit_ref 0.993
_refine_ls_hydrogen_treatment constr
_refine_ls_number_parameters 302
_refine_ls_number_reflns 3338
_refine_ls_R_factor_gt 0.0499
_refine_ls_shift/su_max 0.000
_refine_ls_structure_factor_coef Fsqd
_refine_ls_weighting_details 'w = 1/[\s^2^(Fo^2^) + (0.1P)^2^] where P = (Fo^2^+2Fc^2^)/3'
_refine_ls_weighting_scheme calc
_refine_ls_wR_factor_ref 0.1633
_reflns_number_gt 3338
_reflns_number_total 6565
_reflns_threshold_expression I>2\s(I)
_cod_data_source_file ta1482.cif
_cod_data_source_block I
_cod_depositor_comments
;
The following automatic conversions were performed:

'_exptl_crystal_density_meas' value 'not measured' was changed to '?'
- the value is perceived as not measured.

Automatic conversion script
Id: cif_fix_values 3008 2015-01-20 13:52:24Z robertas 
;
_cod_database_code 2014941

loop_
_symmetry_equiv_pos_as_xyz
x,y,z
1/2+x,1/2-y,-z
-x,1/2+y,1/2-z
1/2-x,-y,1/2+z
-x,-y,-z
1/2-x,1/2+y,z
x,1/2-y,1/2+z
1/2+x,y,1/2-z

loop_
_atom_site_label
_atom_site_fract_x
_atom_site_fract_y
_atom_site_fract_z
_atom_site_U_iso_or_equiv
_atom_site_adp_type
_atom_site_calc_flag
_atom_site_refinement_flags
_atom_site_occupancy
_atom_site_disorder_assembly
_atom_site_disorder_group
_atom_site_type_symbol
Cu1 0.5000 0.5000 0.5000 0.03070(10) Uani d S 1.00 . . Cu
Cl1 0.14371(8) 0.44923(5) 0.42211(2) 0.1146(6) Uani d . 1.00 . . Cl
Cl2 0.17330(10) 0.37426(8) 0.5972(2) 0.1334(7) Uani d . 1.00 . . Cl
Cl3 0.17950(7) 0.36416(6) 0.3122(2) 0.1019(5) Uani d . 1.00 . . Cl
O1 0.52460(10) 0.51803(8) 0.1754(2) 0.0439(6) Uani d . 1.00 . . O
O2 0.36560(10) 0.43479(8) 0.4037(2) 0.0395(6) Uani d . 1.00 . . O
N1 0.45450(10) 0.48014(9) 0.3279(3) 0.0318(6) Uani d . 1.00 . . N
N2 0.4543(2) 0.46060(9) 0.1070(3) 0.0346(6) Uani d . 1.00 . . N
N3 0.4891(2) 0.43761(9) 0.5727(3) 0.0392(7) Uani d . 1.00 . . N
C1 0.4814(2) 0.48870(10) 0.1992(4) 0.0334(8) Uani d . 1.00 . . C
C2 0.4025(2) 0.44930(10) 0.3137(4) 0.0331(7) Uani d . 1.00 . . C
C3 0.3996(2) 0.43300(10) 0.1652(3) 0.0314(7) Uani d . 1.00 . . C
C4 0.33130(10) 0.44243(8) 0.0926(2) 0.0375(8) Uani d . 1.00 . . C
C5 0.27620(10) 0.46458(9) 0.1527(2) 0.0550(10) Uani d . 1.00 . . C
C6 0.21690(10) 0.47360(10) 0.0784(3) 0.0740(10) Uani d . 1.00 . . C
C7 0.21280(10) 0.46050(10) -0.0559(3) 0.075(2) Uani d . 1.00 . . C
C8 0.2679(2) 0.43830(10) -0.1160(2) 0.0670(10) Uani d . 1.00 . . C
C9 0.32720(10) 0.42931(9) -0.0418(2) 0.0510(10) Uani d . 1.00 . . C
C10 0.41620(10) 0.38285(5) 0.1652(3) 0.0341(7) Uani d . 1.00 . . C
C11 0.36363(9) 0.35262(7) 0.1946(3) 0.0417(8) Uani d . 1.00 . . C
C12 0.37780(10) 0.30693(7) 0.2008(3) 0.0500(10) Uani d . 1.00 . . C
C13 0.44440(10) 0.29147(6) 0.1776(3) 0.0590(10) Uani d . 1.00 . . C
C14 0.49700(10) 0.32170(8) 0.1482(3) 0.0590(10) Uani d . 1.00 . . C
C15 0.48280(10) 0.36739(7) 0.1419(3) 0.0480(10) Uani d . 1.00 . . C
C16 0.5351(2) 0.40260(10) 0.5163(4) 0.0427(9) Uani d . 1.00 . . C
C17 0.5388(2) 0.36030(10) 0.6065(4) 0.0431(9) Uani d . 1.00 . . C
C18 0.46810(10) 0.34290(8) 0.6445(2) 0.0387(8) Uani d . 1.00 . . C
C19 0.45420(10) 0.33384(9) 0.7793(2) 0.0530(10) Uani d . 1.00 . . C
C20 0.3889(2) 0.31930(10) 0.8178(2) 0.0660(10) Uani d . 1.00 . . C
C21 0.33750(10) 0.31388(9) 0.7214(3) 0.0660(10) Uani d . 1.00 . . C
C22 0.35130(10) 0.32295(9) 0.5865(3) 0.0610(10) Uani d . 1.00 . . C
C23 0.41660(10) 0.33746(9) 0.5480(2) 0.0494(10) Uani d . 1.00 . . C
C24 0.58710(10) 0.32564(8) 0.5414(3) 0.0477(10) Uani d . 1.00 . . C
C25 0.56170(10) 0.28857(9) 0.4721(4) 0.0720(10) Uani d . 1.00 . . C
C26 0.6071(2) 0.25845(9) 0.4122(4) 0.097(2) Uani d . 1.00 . . C
C27 0.6779(2) 0.26540(10) 0.4216(4) 0.097(2) Uani d . 1.00 . . C
C28 0.70330(10) 0.30240(10) 0.4909(4) 0.087(2) Uani d . 1.00 . . C
C29 0.65790(10) 0.33260(10) 0.5508(3) 0.0700(10) Uani d . 1.00 . . C
C30 0.1934(2) 0.4010(2) 0.4437(6) 0.0720(10) Uani d . 1.00 . . C
H1 0.4690 0.4589 0.0157 0.0416 Uiso calc . 1.00 . . H
H2 0.2790 0.4737 0.2448 0.0668 Uiso calc . 1.00 . . H
H3 0.1792 0.4889 0.1197 0.0870 Uiso calc . 1.00 . . H
H4 0.1722 0.4667 -0.1064 0.0899 Uiso calc . 1.00 . . H
H5 0.2651 0.4295 -0.2076 0.0825 Uiso calc . 1.00 . . H
H6 0.3649 0.4142 -0.0826 0.0626 Uiso calc . 1.00 . . H
H7 0.3180 0.3632 0.2107 0.0501 Uiso calc . 1.00 . . H
H8 0.3418 0.2862 0.2211 0.0597 Uiso calc . 1.00 . . H
H9 0.4541 0.2602 0.1820 0.0710 Uiso calc . 1.00 . . H
H10 0.5425 0.3111 0.1323 0.0712 Uiso calc . 1.00 . . H
H11 0.5187 0.3881 0.1219 0.0581 Uiso calc . 1.00 . . H
H12 0.4967 0.4388 0.6670 0.0474 Uiso calc . 1.00 . . H
H13 0.4427 0.4286 0.5555 0.0474 Uiso calc . 1.00 . . H
H14 0.5184 0.3942 0.4297 0.0514 Uiso calc . 1.00 . . H
H15 0.5802 0.4148 0.5076 0.0514 Uiso calc . 1.00 . . H
H16 0.5602 0.3693 0.6883 0.0520 Uiso calc . 1.00 . . H
H17 0.4893 0.3375 0.8452 0.0636 Uiso calc . 1.00 . . H
H18 0.3794 0.3131 0.9099 0.0798 Uiso calc . 1.00 . . H
H19 0.2928 0.3040 0.7474 0.0795 Uiso calc . 1.00 . . H
H20 0.3162 0.3193 0.5204 0.0730 Uiso calc . 1.00 . . H
H21 0.4262 0.3437 0.4558 0.0593 Uiso calc . 1.00 . . H
H22 0.5133 0.2838 0.4659 0.0860 Uiso calc . 1.00 . . H
H23 0.5897 0.2331 0.3650 0.1183 Uiso calc . 1.00 . . H
H24 0.7089 0.2448 0.3804 0.1161 Uiso calc . 1.00 . . H
H25 0.7516 0.3072 0.4968 0.1047 Uiso calc . 1.00 . . H
H26 0.6752 0.3579 0.5977 0.0825 Uiso calc . 1.00 . . H
H27 0.2406 0.4092 0.4449 0.0864 Uiso calc . 1.00 . . H

loop_
_atom_site_aniso_label
_atom_site_aniso_U_11
_atom_site_aniso_U_22
_atom_site_aniso_U_33
_atom_site_aniso_U_12
_atom_site_aniso_U_13
_atom_site_aniso_U_23
Cu1 0.0421(3) 0.0223(2) 0.0279(3) -0.0042(3) -0.0015(3) -0.0007(3)
Cl1 0.0811(10) 0.0693(9) 0.193(2) 0.0002(8) -0.0230(10) 0.0210(10)
Cl2 0.1150(10) 0.189(2) 0.0960(10) -0.0050(10) -0.0040(10) -0.0250(10)
Cl3 0.0743(9) 0.1100(10) 0.1210(10) -0.0162(9) -0.0226(9) 0.0500(10)
O1 0.055(2) 0.0440(10) 0.0320(10) -0.0210(10) 0.0040(10) -0.0020(10)
O2 0.0420(10) 0.0400(10) 0.0370(10) -0.0060(10) 0.0070(10) 0.0010(10)
N1 0.040(2) 0.0270(10) 0.0290(10) -0.0070(10) 0.0020(10) -0.0020(10)
N2 0.043(2) 0.0320(10) 0.0280(10) -0.0090(10) 0.0040(10) -0.0020(10)
N3 0.057(2) 0.0270(10) 0.033(2) -0.0060(10) -0.0020(10) 0.0020(10)
C1 0.038(2) 0.029(2) 0.032(2) -0.0030(10) -0.0010(10) 0.0000(10)
C2 0.037(2) 0.025(2) 0.038(2) 0.0010(10) 0.000(2) -0.0020(10)
C3 0.035(2) 0.025(2) 0.034(2) -0.0030(10) -0.0020(10) -0.0010(10)
C4 0.043(2) 0.029(2) 0.040(2) -0.0030(10) -0.005(2) 0.0030(10)
C5 0.049(2) 0.051(2) 0.066(3) 0.007(2) -0.007(2) 0.006(2)
C6 0.045(3) 0.071(3) 0.106(4) 0.013(2) -0.005(3) 0.021(3)
C7 0.062(3) 0.067(3) 0.097(4) -0.020(3) -0.036(3) 0.037(3)
C8 0.081(3) 0.058(3) 0.062(3) -0.015(2) -0.032(3) 0.012(2)
C9 0.059(3) 0.047(2) 0.048(2) -0.004(2) -0.017(2) 0.002(2)
C10 0.043(2) 0.029(2) 0.031(2) 0.0000(10) -0.004(2) -0.0030(10)
C11 0.046(2) 0.034(2) 0.045(2) -0.006(2) -0.001(2) -0.002(2)
C12 0.061(3) 0.033(2) 0.056(2) -0.008(2) -0.003(2) -0.002(2)
C13 0.078(3) 0.031(2) 0.068(3) 0.009(2) -0.011(2) -0.003(2)
C14 0.056(2) 0.048(2) 0.074(3) 0.018(2) 0.003(2) -0.005(2)
C15 0.046(2) 0.039(2) 0.059(3) 0.002(2) -0.003(2) -0.004(2)
C16 0.050(2) 0.031(2) 0.047(2) -0.004(2) -0.003(2) 0.006(2)
C17 0.050(2) 0.035(2) 0.045(2) -0.004(2) -0.010(2) 0.004(2)
C18 0.046(2) 0.025(2) 0.045(2) 0.002(2) -0.004(2) 0.0010(10)
C19 0.067(3) 0.045(2) 0.046(2) -0.002(2) -0.001(2) -0.003(2)
C20 0.086(3) 0.061(3) 0.052(3) -0.002(3) 0.024(3) -0.004(2)
C21 0.055(3) 0.053(3) 0.089(4) -0.004(2) 0.016(3) -0.001(3)
C22 0.049(2) 0.055(2) 0.080(3) -0.005(2) -0.011(2) -0.001(2)
C23 0.056(2) 0.043(2) 0.049(2) -0.010(2) -0.007(2) 0.007(2)
C24 0.046(2) 0.039(2) 0.057(2) 0.004(2) 0.000(2) 0.010(2)
C25 0.055(3) 0.046(2) 0.115(5) -0.001(2) 0.013(3) -0.016(3)
C26 0.080(4) 0.065(3) 0.147(6) 0.008(3) 0.017(4) -0.033(4)
C27 0.084(4) 0.086(4) 0.121(5) 0.036(3) 0.024(4) -0.005(4)
C28 0.055(3) 0.117(5) 0.090(4) 0.017(3) 0.004(3) 0.002(4)
C29 0.055(3) 0.077(3) 0.078(3) -0.002(2) -0.004(2) 0.001(3)
C30 0.042(2) 0.081(3) 0.092(4) -0.008(2) -0.008(2) 0.016(3)

loop_
_atom_type_symbol
_atom_type_description
_atom_type_scat_dispersion_real
_atom_type_scat_dispersion_imag
_atom_type_scat_source
C C 0.003 0.002
;International Tables for Crystallography
(1992, Vol. C, Tables 4.2.6.8 and 6.1.1.4)
;
H H 0.000 0.000
;International Tables for Crystallography
(1992, Vol. C, Table 6.1.1.4)
;
O O 0.011 0.006
;International Tables for Crystallography
(1992, Vol. C, Tables 4.2.6.8 and 6.1.1.4)
;
N N 0.006 0.003
;International Tables for Crystallography
(1992, Vol. C, Tables 4.2.6.8 and 6.1.1.4)
;
Cu Cu 0.320 1.265
;International Tables for Crystallography
(1992, Vol. C, Tables 4.2.6.8 and 6.1.1.4)
;
Cl Cl 0.148 0.159
;International Tables for Crystallography
(1992, Vol. C, Tables 4.2.6.8 and 6.1.1.4)
;

loop_
_geom_angle_atom_site_label_1
_geom_angle_atom_site_label_2
_geom_angle_atom_site_label_3
_geom_angle_site_symmetry_3
_geom_angle
_geom_angle_publ_flag
N1 Cu1 N1 5_666 180.0 no
N1 Cu1 N3 . 89.20(10) yes
N1 Cu1 N3 5_666 90.80(10) no
N3 Cu1 N3 5_666 180.0 no
Cu1 N1 C1 . 123.8(2) no
Cu1 N1 C2 . 127.3(2) no
C1 N1 C2 . 107.6(3) no
C1 N2 C3 . 111.4(3) no
C1 N2 H1 . 124.3 no
C3 N2 H1 . 124.3 no
Cu1 N3 C16 . 117.0(2) no
Cu1 N3 H12 . 107.6 no
Cu1 N3 H13 . 107.3 no
C16 N3 H12 . 107.8 no
C16 N3 H13 . 107.5 no
H12 N3 H13 . 109.5 no
O1 C1 N1 . 123.8(3) no
O1 C1 N2 . 125.2(3) no
N1 C1 N2 . 111.1(3) no
O2 C2 N1 . 126.3(3) no
O2 C2 C3 . 124.2(3) no
N1 C2 C3 . 109.4(3) no
N2 C3 C2 . 100.0(2) no
N2 C3 C4 . 109.8(2) no
N2 C3 C10 . 113.4(2) no
C2 C3 C4 . 114.9(2) no
C2 C3 C10 . 107.3(2) no
C4 C3 C10 . 111.1(2) no
C3 C4 C5 . 123.3(2) no
C3 C4 C9 . 116.6(2) no
C5 C4 C9 . 120.0(2) no
C4 C5 C6 . 120.0(2) no
C4 C5 H2 . 120.1 no
C6 C5 H2 . 119.9 no
C5 C6 C7 . 120.0(2) no
C5 C6 H3 . 119.9 no
C7 C6 H3 . 120.1 no
C6 C7 C8 . 120.0(2) no
C6 C7 H4 . 119.8 no
C8 C7 H4 . 120.2 no
C7 C8 C9 . 120.0(2) no
C7 C8 H5 . 119.9 no
C9 C8 H5 . 120.1 no
C4 C9 C8 . 120.0(2) no
C4 C9 H6 . 119.9 no
C8 C9 H6 . 120.1 no
C3 C10 C11 . 118.7(2) no
C3 C10 C15 . 121.3(2) no
C11 C10 C15 . 120.0(2) no
C10 C11 C12 . 120.0(2) no
C10 C11 H7 . 120.0 no
C12 C11 H7 . 120.0 no
C11 C12 C13 . 120.0(2) no
C11 C12 H8 . 120.0 no
C13 C12 H8 . 120.0 no
C12 C13 C14 . 120.0(2) no
C12 C13 H9 . 120.0 no
C14 C13 H9 . 120.0 no
C13 C14 C15 . 120.0(2) no
C13 C14 H10 . 120.0 no
C15 C14 H10 . 120.0 no
C10 C15 C14 . 120.0(2) no
C10 C15 H11 . 119.9 no
C14 C15 H11 . 120.1 no
N3 C16 C17 . 112.6(3) no
N3 C16 H14 . 108.7 no
N3 C16 H15 . 108.5 no
C17 C16 H14 . 108.8 no
C17 C16 H15 . 108.7 no
H14 C16 H15 . 109.3 no
C16 C17 C18 . 112.3(3) no
C16 C17 C24 . 109.5(3) no
C16 C17 H16 . 106.4 no
C18 C17 C24 . 115.2(3) no
C18 C17 H16 . 106.3 no
C24 C17 H16 . 106.5 no
C17 C18 C19 . 118.7(2) no
C17 C18 C23 . 121.2(2) no
C19 C18 C23 . 120.0(2) no
C18 C19 C20 . 120.0(2) no
C18 C19 H17 . 120.0 no
C20 C19 H17 . 120.0 no
C19 C20 C21 . 120.0(2) no
C19 C20 H18 . 120.1 no
C21 C20 H18 . 119.9 no
C20 C21 C22 . 120.0(2) no
C20 C21 H19 . 120.1 no
C22 C21 H19 . 119.9 no
C21 C22 C23 . 120.0(2) no
C21 C22 H20 . 120.1 no
C23 C22 H20 . 119.9 no
C18 C23 C22 . 120.0(2) no
C18 C23 H21 . 119.9 no
C22 C23 H21 . 120.1 no
C17 C24 C25 . 121.8(2) no
C17 C24 C29 . 118.2(3) no
C25 C24 C29 . 120.0(2) no
C24 C25 C26 . 120.0(2) no
C24 C25 H22 . 119.9 no
C26 C25 H22 . 120.1 no
C25 C26 C27 . 120.0(3) no
C25 C26 H23 . 119.9 no
C27 C26 H23 . 120.1 no
C26 C27 C28 . 120.0(3) no
C26 C27 H24 . 119.9 no
C28 C27 H24 . 120.1 no
C27 C28 C29 . 120.0(2) no
C27 C28 H25 . 119.9 no
C29 C28 H25 . 120.1 no
C24 C29 C28 . 120.0(3) no
C24 C29 H26 . 120.1 no
C28 C29 H26 . 119.9 no
Cl1 C30 Cl2 . 110.9(3) no
Cl1 C30 Cl3 . 110.3(3) no
Cl1 C30 H27 . 108.8 no
Cl2 C30 Cl3 . 109.3(3) no
Cl2 C30 H27 . 108.6 no
Cl3 C30 H27 . 108.9 no

loop_
_geom_bond_atom_site_label_1
_geom_bond_atom_site_label_2
_geom_bond_site_symmetry_1
_geom_bond_site_symmetry_2
_geom_bond_distance
_geom_bond_publ_flag
Cu1 N1 . . 2.009(3) yes
Cu1 N3 . . 2.005(3) yes
Cl1 C30 . . 1.742(5) no
Cl2 C30 . . 1.761(6) no
Cl3 C30 . . 1.725(6) no
O1 C1 . . 1.232(4) no
O2 C2 . . 1.222(4) no
N1 C1 . . 1.401(4) no
N1 C2 . . 1.372(4) no
N2 C1 . . 1.346(4) no
N2 C3 . . 1.460(4) no
N2 H1 . . 0.950 no
N3 C16 . . 1.482(4) no
N3 H12 . . 0.950 no
N3 H13 . . 0.950 no
C2 C3 . . 1.549(5) no
C3 C4 . . 1.532(4) no
C3 C10 . . 1.529(3) no
C4 C5 . . 1.390(4) no
C4 C9 . . 1.390(3) no
C5 C6 . . 1.390(4) no
C5 H2 . . 0.950 no
C6 C7 . . 1.390(5) no
C6 H3 . . 0.950 no
C7 C8 . . 1.390(4) no
C7 H4 . . 0.950 no
C8 C9 . . 1.390(4) no
C8 H5 . . 0.950 no
C9 H6 . . 0.950 no
C10 C11 . . 1.390(3) no
C10 C15 . . 1.390(3) no
C11 C12 . . 1.390(3) no
C11 H7 . . 0.950 no
C12 C13 . . 1.390(4) no
C12 H8 . . 0.950 no
C13 C14 . . 1.390(3) no
C13 H9 . . 0.950 no
C14 C15 . . 1.390(3) no
C14 H10 . . 0.950 no
C15 H11 . . 0.950 no
C16 C17 . . 1.547(5) no
C16 H14 . . 0.950 no
C16 H15 . . 0.950 no
C17 C18 . . 1.512(4) no
C17 C24 . . 1.534(4) no
C17 H16 . . 0.950 no
C18 C19 . . 1.390(3) no
C18 C23 . . 1.390(3) no
C19 C20 . . 1.390(4) no
C19 H17 . . 0.950 no
C20 C21 . . 1.390(4) no
C20 H18 . . 0.950 no
C21 C22 . . 1.390(4) no
C21 H19 . . 0.950 no
C22 C23 . . 1.390(3) no
C22 H20 . . 0.950 no
C23 H21 . . 0.950 no
C24 C25 . . 1.390(4) no
C24 C29 . . 1.390(4) no
C25 C26 . . 1.390(4) no
C25 H22 . . 0.950 no
C26 C27 . . 1.390(5) no
C26 H23 . . 0.950 no
C27 C28 . . 1.390(5) no
C27 H24 . . 0.950 no
C28 C29 . . 1.390(4) no
C28 H25 . . 0.950 no
C29 H26 . . 0.950 no
C30 H27 . . 0.950 no

loop_
_geom_hbond_atom_site_label_D
_geom_hbond_atom_site_label_H
_geom_hbond_atom_site_label_A
_geom_hbond_site_symmetry_A
_geom_hbond_distance_DH
_geom_hbond_distance_HA
_geom_hbond_distance_DA
_geom_hbond_angle_DHA
_geom_hbond_publ_flag
N2 H1 O1 5_665 0.95 2.02 2.900(3) 153 yes
N3 H12 O1 5_666 0.95 2.06 2.837(3) 137 yes
N3 H13 O2 . 0.95 2.13 2.922(3) 140 yes
C30 H27 O2 . 0.95 2.57 3.507(5) 170 yes

loop_
_geom_torsion_atom_site_label_1
_geom_torsion_atom_site_label_2
_geom_torsion_atom_site_label_3
_geom_torsion_atom_site_label_4
_geom_torsion_site_symmetry_2
_geom_torsion_site_symmetry_3
_geom_torsion_site_symmetry_4
_geom_torsion
_geom_torsion_publ_flag
Cu1 N1 C1 O1 . . . -18.9(5) no
Cu1 N1 C1 N2 . . . 160.4(2) no
Cu1 N1 C2 O2 . . . 15.3(5) no
Cu1 N1 C2 C3 . . . -161.7(2) no
Cu1 N1 C1 O1 5_666 5_666 5_666 18.9(5) no
Cu1 N1 C1 N2 5_666 5_666 5_666 -160.4(2) no
Cu1 N1 C2 O2 5_666 5_666 5_666 -15.3(5) no
Cu1 N1 C2 C3 5_666 5_666 5_666 161.7(2) no
Cu1 N3 C16 C17 . . . 162.3(2) no
Cu1 N3 C16 C17 5_666 5_666 5_666 -162.3(2) no
O1 C1 N1 C2 . . . 173.1(3) no
O1 C1 N2 C3 . . . -174.3(3) no
O2 C2 N1 C1 . . . -177.3(3) no
O2 C2 C3 N2 . . . -179.1(3) no
O2 C2 C3 C10 . . . -60.5(4) no
N1 Cu1 N3 C16 . 5_666 5_666 106.8(2) no
N1 C1 N2 C3 . . . 6.4(4) no
N1 C2 C3 N2 . . . -2.0(3) no
N1 C2 C3 C4 . . . -119.4(3) no
N1 C2 C3 C10 . . . 116.6(3) no
N2 C1 N1 C2 . . . -7.6(4) no
N2 C3 C4 C5 . . . -110.4(3) no
N2 C3 C4 C9 . . . 66.9(3) no
N2 C3 C10 C11 . . . -168.3(2) no
N2 C3 C10 C15 . . . 14.4(4) no
N3 Cu1 N1 C1 . . . -130.9(3) no
N3 Cu1 N1 C2 . . . 34.6(3) no
N3 Cu1 N1 C1 . 5_666 5_666 -49.1(3) no
N3 Cu1 N1 C2 . 5_666 5_666 145.4(3) no
N3 C16 C17 C24 . . . 179.8(3) no
C1 N1 C2 C3 . . . 5.7(3) no
C1 N2 C3 C2 . . . -2.7(3) no
C1 N2 C3 C4 . . . 118.5(3) no
C1 N2 C3 C10 . . . -116.6(3) no
C2 C3 C4 C5 . . . 1.3(4) no
C2 C3 C4 C9 . . . 178.6(2) no
C2 C3 C10 C11 . . . 82.2(3) no
C2 C3 C10 C15 . . . -95.1(3) no
C3 C4 C5 C6 . . . 177.2(3) no
C3 C4 C9 C8 . . . -177.4(2) no
C3 C10 C11 C12 . . . -177.3(2) no
C3 C10 C15 C14 . . . 177.2(3) no
C4 C3 C10 C11 . . . -44.1(3) no
C4 C3 C10 C15 . . . 138.6(3) no
C4 C5 C6 C7 . . . 0.0(4) no
C4 C9 C8 C7 . . . 0.0(4) no
C5 C4 C3 C10 . . . 123.3(3) no
C5 C4 C9 C8 . . . 0.0(4) no
C5 C6 C7 C8 . . . 0.0(5) no
C6 C5 C4 C9 . . . 0.0(4) no
C6 C7 C8 C9 . . . 0.0(5) no
C9 C4 C3 C10 . . . -59.4(3) no
C10 C11 C12 C13 . . . 0.0(4) no
C10 C15 C14 C13 . . . 0.0(4) no
C11 C10 C15 C14 . . . 0.0(4) no
C11 C12 C13 C14 . . . 0.0(4) no
C12 C11 C10 C15 . . . 0.0(4) no
C12 C13 C14 C15 . . . 0.0(4) no
C16 C17 C18 C19 . . . -130.1(3) no
C16 C17 C18 C23 . . . 47.7(4) no
C16 C17 C24 C25 . . . -102.2(4) no
C16 C17 C24 C29 . . . 76.6(4) no
C17 C18 C19 C20 . . . 177.8(3) no
C17 C18 C23 C22 . . . -177.7(3) no
C17 C24 C25 C26 . . . 178.8(3) no
C17 C24 C29 C28 . . . -178.8(3) no
C18 C17 C24 C25 . . . 25.5(4) no
C18 C17 C24 C29 . . . -155.7(3) no
C18 C19 C20 C21 . . . 0.0(4) no
C18 C23 C22 C21 . . . 0.0(4) no
C19 C18 C17 C24 . . . 103.7(3) no
C19 C18 C23 C22 . . . 0.0(4) no
C19 C20 C21 C22 . . . 0.0(4) no
C20 C19 C18 C23 . . . 0.0(4) no
C20 C21 C22 C23 . . . 0.0(4) no
C23 C18 C17 C24 . . . -78.6(4) no
C24 C25 C26 C27 . . . 0.0(5) no
C24 C29 C28 C27 . . . 0.0(5) no
C25 C24 C29 C28 . . . 0.0(5) no
C25 C26 C27 C28 . . . 0.0(6) no
C26 C25 C24 C29 . . . 0.0(5) no
C26 C27 C28 C29 . . . 0.0(6) no
C26 C27 C28 C29 . . . 0.0(6) no
